data_7001870
loop_
_publ_author_name
'Das, Madhab C.'
'Ghosh, Sujit K.'
'Bharadwaj, Parimal K.'

_publ_section_title
;
 Halide binding in laterally non-symmetric aza-oxa cryptands through
 N/O/C--H&#x22EF;halide interactions with characterization of small
 water clusters
;
_journal_issue 33
_journal_name_full 'Dalton Transactions'
_journal_page_first 6496
_journal_page_last 6506
_journal_paper_doi 10.1039/b902270h
_journal_year 2009
_chemical_formula_moiety 'C33 H55 I4 N5 O6'
_chemical_formula_sum 'C33 H55 I4 N5 O6'
_chemical_formula_weight 1125.42
_chemical_name_systematic
;
?
;
_space_group_IT_number 15
_symmetry_cell_setting monoclinic
_symmetry_space_group_name_Hall '-C 2yc'
_symmetry_space_group_name_H-M 'C 1 2/c 1'
_atom_sites_solution_hydrogens geom
_atom_sites_solution_primary direct
_atom_sites_solution_secondary difmap
_audit_creation_method SHELXL-97
_cell_angle_alpha 90.00
_cell_angle_beta 109.058(6)
_cell_angle_gamma 90.00
_cell_formula_units_Z 8
_cell_length_a 23.091(5)
_cell_length_b 12.858(4)
_cell_length_c 30.162(6)
_cell_measurement_temperature 100(1)
_cell_measurement_theta_max 28.3
_cell_measurement_theta_min 2.1
_cell_volume 8464(4)
_computing_cell_refinement 'SAINT 6.45 ( Bruker, 2003)'
_computing_data_collection 'SMART 5.628 (Bruker, 2003)'
_computing_data_reduction 'SAINT 6.45 (Bruker, 2003)'
_computing_molecular_graphics 'Diamond 2.1e'
_computing_structure_refinement 'SHELXL-97 (Sheldrick, 1997)'
_computing_structure_solution SIR-97
_diffrn_ambient_temperature 100(1)
_diffrn_measured_fraction_theta_full 0.990
_diffrn_measured_fraction_theta_max 0.990
_diffrn_measurement_device_type 'Bruker SMART APEX'
_diffrn_measurement_method /w-scans
_diffrn_radiation_monochromator graphite
_diffrn_radiation_source 'fine-focus sealed tube'
_diffrn_radiation_type MoK\a
_diffrn_radiation_wavelength 0.71069
_diffrn_reflns_av_R_equivalents 0.0556
_diffrn_reflns_av_sigmaI/netI 0.0717
_diffrn_reflns_limit_h_max 27
_diffrn_reflns_limit_h_min -30
_diffrn_reflns_limit_k_max 13
_diffrn_reflns_limit_k_min -17
_diffrn_reflns_limit_l_max 34
_diffrn_reflns_limit_l_min -40
_diffrn_reflns_number 27688
_diffrn_reflns_theta_full 28.34
_diffrn_reflns_theta_max 28.34
_diffrn_reflns_theta_min 2.08
_exptl_absorpt_coefficient_mu 2.989
_exptl_absorpt_correction_T_max 0.6627
_exptl_absorpt_correction_T_min 0.6152
_exptl_absorpt_correction_type empirical
_exptl_absorpt_process_details 'SADABS 2.10 (Bruker 2003)'
_exptl_crystal_colour violet
_exptl_crystal_density_diffrn 1.766
_exptl_crystal_density_method 'not measured'
_exptl_crystal_description cubes
_exptl_crystal_F_000 4384
_exptl_crystal_size_max 0.18
_exptl_crystal_size_mid 0.16
_exptl_crystal_size_min 0.15
_refine_diff_density_max 0.752
_refine_diff_density_min -0.461
_refine_diff_density_rms 0.279
_refine_ls_extinction_method none
_refine_ls_goodness_of_fit_ref 1.099
_refine_ls_hydrogen_treatment constr
_refine_ls_matrix_type full
_refine_ls_number_parameters 435
_refine_ls_number_reflns 10456
_refine_ls_number_restraints 0
_refine_ls_restrained_S_all 1.099
_refine_ls_R_factor_all 0.0900
_refine_ls_R_factor_gt 0.0612
_refine_ls_shift/su_max 0.001
_refine_ls_shift/su_mean 0.000
_refine_ls_structure_factor_coef Fsqd
_refine_ls_weighting_details 'calc w=1/[\s^2^(Fo^2^)+(0.0219P)^2^+2.6536P] where P=(Fo^2^+2Fc^2^)/3'
_refine_ls_weighting_scheme calc
_refine_ls_wR_factor_gt 0.1277
_refine_ls_wR_factor_ref 0.1752
_reflns_number_gt 7983
_reflns_number_total 10456
_reflns_threshold_expression >2sigma(I)
_cod_data_source_file b902270h.txt
_cod_data_source_block complex3
_cod_depositor_comments
;
The following automatic conversions were performed:
'_symmetry_cell_setting' value 'Monoclinic' changed to 'monoclinic'
according to '/home/saulius/struct/CIF-dictionaries/cif_core.dic'
dictionary named 'cif_core.dic' version 2.4.1 from 2010-06-29.

Automatic conversion script
Id: cif_fix_enum 1527 2010-12-29 10:47:43Z saulius 
;
_cod_original_sg_symbol_H-M 'C 2/c'
_cod_database_code 7001870

loop_
_symmetry_equiv_pos_as_xyz
'x, y, z'
'-x, y, -z+1/2'
'x+1/2, y+1/2, z'
'-x+1/2, y+1/2, -z+1/2'
'-x, -y, -z'
'x, -y, z-1/2'
'-x+1/2, -y+1/2, -z'
'x+1/2, -y+1/2, z-1/2'

loop_
_atom_site_label
_atom_site_type_symbol
_atom_site_fract_x
_atom_site_fract_y
_atom_site_fract_z
_atom_site_U_iso_or_equiv
_atom_site_adp_type
_atom_site_occupancy
_atom_site_symmetry_multiplicity
_atom_site_calc_flag
_atom_site_refinement_flags
_atom_site_disorder_assembly
_atom_site_disorder_group
I1 I 0.32595(2) -0.10483(4) 0.214032(18) 0.02292(13) Uani 1 1 d . . .
I2 I 0.23880(2) 0.01824(4) -0.00392(2) 0.02509(13) Uani 1 1 d . . .
I3B I 0.3101(2) 0.0501(5) 0.3502(3) 0.0265(7) Uani 0.50 1 d P . .
N3 N 0.3884(3) 0.0534(5) 0.1402(2) 0.0199(14) Uani 1 1 d . . .
H3A H 0.3540 0.0275 0.1439 0.024 Uiso 1 1 calc R . .
H3B H 0.4168 0.0593 0.1688 0.024 Uiso 1 1 calc R . .
OW2 O 0.1271(3) 0.3587(5) 0.0009(2) 0.0344(15) Uani 1 1 d . . .
N5 N 0.1460(3) 0.1673(5) 0.0422(2) 0.0152(12) Uani 1 1 d . . .
H5A H 0.1675 0.1303 0.0276 0.018 Uiso 1 1 calc R . .
H5B H 0.1390 0.2307 0.0288 0.018 Uiso 1 1 calc R . .
O1 O 0.0883(2) -0.0936(4) 0.00997(18) 0.0195(11) Uani 1 1 d . . .
O3 O 0.3377(3) -0.1962(5) 0.09718(19) 0.0251(13) Uani 1 1 d . . .
N1 N 0.1844(3) -0.2369(5) 0.0780(2) 0.0194(14) Uani 1 1 d . . .
H1 H 0.1908 -0.2859 0.1008 0.023 Uiso 1 1 calc R . .
N4 N 0.2504(3) 0.1180(5) 0.2268(2) 0.0235(15) Uani 1 1 d . . .
H4A H 0.2570 0.0707 0.2070 0.028 Uiso 1 1 calc R . .
H4B H 0.2619 0.0892 0.2556 0.028 Uiso 1 1 calc R . .
N2 N 0.2879(3) 0.2081(5) 0.1450(2) 0.0167(13) Uani 1 1 d . . .
O2 O 0.1594(3) -0.0419(4) 0.15934(18) 0.0202(11) Uani 1 1 d . . .
C31 C 0.4111(4) -0.0204(7) 0.1111(3) 0.0239(17) Uani 1 1 d . . .
H31A H 0.3783 -0.0343 0.0820 0.029 Uiso 1 1 calc R . .
H31B H 0.4445 0.0119 0.1033 0.029 Uiso 1 1 calc R . .
C25 C 0.3960(4) -0.2077(7) 0.1292(3) 0.0193(17) Uani 1 1 d . . .
C10 C 0.1832(4) 0.1789(7) 0.0926(3) 0.0241(17) Uani 1 1 d . . .
H10A H 0.1913 0.1107 0.1071 0.029 Uiso 1 1 calc R . .
H10B H 0.1602 0.2186 0.1086 0.029 Uiso 1 1 calc R . .
C19 C 0.1480(3) 0.0528(6) 0.2233(3) 0.0179(15) Uani 1 1 d . . .
C7 C 0.0354(4) 0.1500(7) -0.0506(3) 0.0267(18) Uani 1 1 d . . .
H7 H 0.0319 0.2192 -0.0429 0.032 Uiso 1 1 calc R . .
C11 C 0.2436(4) 0.2334(7) 0.0986(3) 0.0234(17) Uani 1 1 d . . .
H11A H 0.2596 0.2111 0.0741 0.028 Uiso 1 1 calc R . .
H11B H 0.2371 0.3080 0.0958 0.028 Uiso 1 1 calc R . .
C4 C 0.0422(3) -0.0567(7) -0.0734(3) 0.0204(16) Uani 1 1 d . . .
H4 H 0.0436 -0.1264 -0.0812 0.025 Uiso 1 1 calc R . .
C26 C 0.4178(4) -0.2984(7) 0.1536(3) 0.0206(18) Uani 1 1 d . . .
H26 H 0.3931 -0.3573 0.1481 0.031 Uiso 1 1 calc R . .
C27 C 0.4754(4) -0.3019(7) 0.1858(3) 0.0274(19) Uani 1 1 d . . .
H27 H 0.4892 -0.3626 0.2027 0.033 Uiso 1 1 calc R . .
C1 C 0.1221(4) -0.2609(6) 0.0434(3) 0.0214(16) Uiso 1 1 d . . .
H1A H 0.0918 -0.2512 0.0590 0.026 Uiso 1 1 calc R . .
H1B H 0.1212 -0.3337 0.0347 0.026 Uiso 1 1 calc R . .
C18 C 0.1253(4) 0.0607(7) 0.2603(3) 0.0192(17) Uani 1 1 d . . .
H18 H 0.1333 0.1205 0.2786 0.028 Uiso 1 1 calc R . .
C16 C 0.0794(3) -0.1069(7) 0.2434(3) 0.0222(16) Uani 1 1 d . . .
H16 H 0.0558 -0.1597 0.2499 0.027 Uiso 1 1 calc R . .
C21 C 0.2904(4) 0.2117(7) 0.2280(3) 0.0253(18) Uani 1 1 d . . .
H21A H 0.2871 0.2593 0.2520 0.030 Uiso 1 1 calc R . .
H21B H 0.3328 0.1893 0.2367 0.030 Uiso 1 1 calc R . .
C9 C 0.0854(3) 0.1140(6) 0.0352(3) 0.0193(15) Uani 1 1 d . . .
H9A H 0.0911 0.0548 0.0561 0.023 Uiso 1 1 calc R . .
H9B H 0.0570 0.1619 0.0421 0.023 Uiso 1 1 calc R . .
C32 C 0.3752(4) 0.1580(7) 0.1182(3) 0.0245(17) Uani 1 1 d . . .
H32A H 0.3456 0.1511 0.0870 0.029 Uiso 1 1 calc R . .
H32B H 0.4126 0.1865 0.1151 0.029 Uiso 1 1 calc R . .
C14 C 0.1355(3) -0.0383(6) 0.1959(2) 0.0141(14) Uiso 1 1 d . . .
C2 C 0.1031(4) -0.1963(7) -0.0013(3) 0.0258(18) Uani 1 1 d . . .
H2A H 0.1364 -0.1934 -0.0142 0.031 Uiso 1 1 calc R . .
H2B H 0.0679 -0.2276 -0.0244 0.031 Uiso 1 1 calc R . .
C23 C 0.2354(4) -0.2531(7) 0.0571(3) 0.0215(17) Uani 1 1 d . . .
H23A H 0.2238 -0.3086 0.0341 0.026 Uiso 1 1 calc R . .
H23B H 0.2404 -0.1901 0.0410 0.026 Uiso 1 1 calc R . .
C20 C 0.1830(4) 0.1416(6) 0.2119(3) 0.0189(15) Uani 1 1 d . . .
H20A H 0.1764 0.2039 0.2278 0.023 Uiso 1 1 calc R . .
H20B H 0.1679 0.1547 0.1784 0.023 Uiso 1 1 calc R . .
C15 C 0.1021(3) -0.1190(6) 0.2067(3) 0.0204(16) Uani 1 1 d . . .
H15 H 0.0952 -0.1803 0.1894 0.024 Uiso 1 1 calc R . .
C5 C 0.0184(4) 0.0167(7) -0.1083(3) 0.0269(18) Uani 1 1 d . . .
H5 H 0.0041 -0.0042 -0.1395 0.032 Uiso 1 1 calc R . .
C8 C 0.0603(4) 0.0786(7) -0.0150(3) 0.0242(17) Uani 1 1 d . . .
C30 C 0.4327(4) -0.1207(6) 0.1358(3) 0.0224(17) Uani 1 1 d . . .
C6 C 0.0156(4) 0.1210(8) -0.0972(3) 0.0282(19) Uani 1 1 d . . .
H6 H 0.0008 0.1704 -0.1208 0.034 Uiso 1 1 calc R . .
C3 C 0.0639(3) -0.0259(7) -0.0267(3) 0.0224(17) Uani 1 1 d . . .
C13 C 0.1536(4) -0.1399(7) 0.1360(3) 0.0215(16) Uani 1 1 d . . .
H13A H 0.1109 -0.1540 0.1187 0.026 Uiso 1 1 calc R . .
H13B H 0.1691 -0.1951 0.1587 0.026 Uiso 1 1 calc R . .
C24 C 0.2958(4) -0.2803(7) 0.0939(3) 0.0236(17) Uani 1 1 d . . .
H24A H 0.2899 -0.2912 0.1240 0.028 Uiso 1 1 calc R . .
H24B H 0.3121 -0.3438 0.0852 0.028 Uiso 1 1 calc R . .
OW1 O 0.5471(18) 0.143(3) 0.1441(15) 0.052(12) Uiso 0.33 1 d P . .
C12 C 0.1903(4) -0.1348(6) 0.1028(3) 0.0205(16) Uani 1 1 d . . .
H12A H 0.1749 -0.0793 0.0802 0.025 Uiso 1 1 calc R . .
H12B H 0.2330 -0.1208 0.1201 0.025 Uiso 1 1 calc R . .
C22 C 0.2740(4) 0.2687(6) 0.1820(3) 0.0227(17) Uani 1 1 d . . .
H22A H 0.2306 0.2849 0.1716 0.027 Uiso 1 1 calc R . .
H22B H 0.2963 0.3338 0.1866 0.027 Uiso 1 1 calc R . .
C29 C 0.4925(4) -0.1254(7) 0.1688(3) 0.0302(19) Uiso 1 1 d . . .
H29 H 0.5179 -0.0674 0.1740 0.036 Uiso 1 1 calc R . .
C28 C 0.5132(5) -0.2161(8) 0.1934(4) 0.037(2) Uani 1 1 d . . .
H28 H 0.5525 -0.2194 0.2151 0.045 Uiso 1 1 calc R . .
C33 C 0.3503(4) 0.2330(6) 0.1465(3) 0.0222(17) Uani 1 1 d . . .
H33A H 0.3770 0.2321 0.1789 0.027 Uiso 1 1 calc R . .
H33B H 0.3509 0.3029 0.1345 0.027 Uiso 1 1 calc R . .
C17 C 0.0909(4) -0.0176(7) 0.2708(3) 0.0268(18) Uani 1 1 d . . .
H17 H 0.0759 -0.0108 0.2957 0.032 Uiso 1 1 calc R . .
OW1B O 0.5349(10) 0.1357(17) 0.1104(8) 0.040(5) Uiso 0.33 1 d P . .
OW1A O 0.5406(15) 0.152(3) 0.1498(11) 0.031(8) Uiso 0.33 1 d P . .
I5 I -0.00298(6) 0.46855(13) 0.01117(5) 0.0489(4) Uani 0.50 1 d P . .
I3A I 0.2950(2) 0.0604(6) 0.3468(3) 0.0328(10) Uani 0.50 1 d P . .
I4 I 0.5000 0.12311(7) 0.2500 0.0479(3) Uani 1 2 d S . .
OW3 O 0.0669(11) 0.3231(14) 0.1034(9) 0.042(6) Uani 1 1 d . . .

loop_
_atom_site_aniso_label
_atom_site_aniso_U_11
_atom_site_aniso_U_22
_atom_site_aniso_U_33
_atom_site_aniso_U_23
_atom_site_aniso_U_13
_atom_site_aniso_U_12
I1 0.0248(3) 0.0207(3) 0.0220(3) 0.0024(2) 0.0059(2) 0.0009(2)
I2 0.0237(3) 0.0236(3) 0.0313(3) -0.0044(2) 0.0135(2) -0.0033(2)
I3B 0.0369(19) 0.0217(16) 0.0168(11) -0.0028(10) 0.0033(14) -0.0036(13)
N3 0.021(3) 0.017(3) 0.018(3) -0.001(3) 0.001(3) -0.010(3)
OW2 0.030(3) 0.031(4) 0.039(4) 0.006(3) 0.007(3) -0.001(3)
N5 0.017(3) 0.014(3) 0.017(3) 0.002(2) 0.008(2) 0.002(2)
O1 0.012(2) 0.028(3) 0.014(3) -0.003(2) -0.001(2) -0.003(2)
O3 0.026(3) 0.027(3) 0.019(3) 0.001(2) 0.002(2) -0.002(2)
N1 0.024(5) 0.016(5) 0.011(4) 0.006(3) 0.006(4) 0.001(4)
N4 0.028(4) 0.024(4) 0.021(3) -0.003(3) 0.010(3) -0.004(3)
N2 0.021(3) 0.014(3) 0.012(3) 0.002(2) 0.001(2) -0.003(3)
O2 0.030(3) 0.019(3) 0.014(3) -0.004(2) 0.010(2) 0.001(2)
C31 0.028(4) 0.026(4) 0.016(4) -0.002(3) 0.005(3) -0.004(4)
C25 0.025(4) 0.013(5) 0.022(3) 0.000(3) 0.010(3) 0.003(3)
C10 0.021(4) 0.030(5) 0.017(4) 0.006(3) 0.000(3) -0.004(3)
C19 0.016(4) 0.022(4) 0.016(3) -0.001(3) 0.005(3) 0.002(3)
C7 0.015(4) 0.028(5) 0.033(5) -0.002(4) 0.002(3) -0.002(3)
C11 0.021(4) 0.027(5) 0.018(4) 0.000(3) 0.001(3) -0.003(3)
C4 0.012(3) 0.029(4) 0.017(4) -0.002(3) -0.001(3) -0.001(3)
C26 0.026(4) 0.017(5) 0.020(4) -0.005(3) 0.008(3) 0.000(4)
C27 0.040(5) 0.020(4) 0.020(4) -0.003(3) 0.007(4) 0.007(4)
C18 0.027(6) 0.018(6) 0.012(5) -0.007(4) 0.006(4) -0.003(5)
C16 0.016(4) 0.025(4) 0.023(4) 0.009(3) 0.003(3) 0.000(3)
C21 0.039(5) 0.020(4) 0.021(4) -0.007(3) 0.015(4) -0.002(4)
C9 0.019(4) 0.021(4) 0.019(4) -0.001(3) 0.008(3) -0.003(3)
C32 0.028(4) 0.024(4) 0.025(4) 0.001(3) 0.012(3) -0.003(3)
C2 0.033(5) 0.023(4) 0.018(4) -0.001(3) 0.003(3) 0.001(4)
C23 0.026(4) 0.022(4) 0.018(4) -0.004(3) 0.009(3) 0.004(3)
C20 0.026(4) 0.011(3) 0.022(4) -0.004(3) 0.012(3) 0.004(3)
C15 0.019(4) 0.016(4) 0.026(4) 0.002(3) 0.008(3) 0.003(3)
C5 0.022(4) 0.036(5) 0.019(4) -0.001(3) 0.002(3) 0.000(4)
C8 0.022(4) 0.021(4) 0.027(4) 0.001(3) 0.004(3) 0.001(3)
C30 0.028(4) 0.012(4) 0.024(4) -0.003(3) 0.005(3) -0.004(3)
C6 0.020(4) 0.038(5) 0.021(4) 0.003(4) 0.000(3) 0.001(4)
C3 0.016(4) 0.023(5) 0.025(4) 0.005(3) 0.001(3) 0.003(3)
C13 0.022(4) 0.027(4) 0.014(4) -0.003(3) 0.002(3) 0.002(3)
C24 0.026(4) 0.030(5) 0.015(4) -0.003(3) 0.006(3) -0.002(4)
C12 0.017(5) 0.016(5) 0.021(6) -0.011(4) 0.004(4) 0.004(4)
C22 0.024(4) 0.022(4) 0.020(4) -0.007(3) 0.004(3) -0.004(3)
C28 0.031(5) 0.036(6) 0.038(5) -0.004(4) 0.003(4) 0.003(4)
C33 0.020(4) 0.019(4) 0.023(4) -0.002(3) 0.001(3) -0.003(3)
C17 0.035(7) 0.024(7) 0.017(6) -0.003(5) 0.006(5) 0.003(5)
I5 0.0219(6) 0.0681(13) 0.0529(10) -0.0184(7) 0.0070(6) 0.0043(7)
I3A 0.051(3) 0.0263(11) 0.0175(12) -0.0011(8) 0.0060(18) 0.0093(16)
I4 0.0520(6) 0.0203(4) 0.0441(5) 0.000 -0.0216(4) 0.000
OW3 0.063(6) 0.037(6) 0.025(6) 0.0080(5) 0.013(5) 0.003(5)

loop_
_atom_type_symbol
_atom_type_description
_atom_type_scat_dispersion_real
_atom_type_scat_dispersion_imag
_atom_type_scat_source
C C 0.0033 0.0016 'International Tables Vol C Tables 4.2.6.8 and 6.1.1.4'
H H 0.0000 0.0000 'International Tables Vol C Tables 4.2.6.8 and 6.1.1.4'
N N 0.0061 0.0033 'International Tables Vol C Tables 4.2.6.8 and 6.1.1.4'
O O 0.0106 0.0060 'International Tables Vol C Tables 4.2.6.8 and 6.1.1.4'
I I -0.4742 1.8119 'International Tables Vol C Tables 4.2.6.8 and 6.1.1.4'

loop_
_geom_angle_atom_site_label_1
_geom_angle_atom_site_label_2
_geom_angle_atom_site_label_3
_geom_angle
_geom_angle_site_symmetry_1
_geom_angle_site_symmetry_3
_geom_angle_publ_flag
C32 N3 C31 111.8(6) . . ?
C32 N3 H3A 109.3 . . ?
C31 N3 H3A 109.3 . . ?
C32 N3 H3B 109.3 . . ?
C31 N3 H3B 109.3 . . ?
H3A N3 H3B 107.9 . . ?
C10 N5 C9 112.8(6) . . ?
C10 N5 H5A 109.0 . . ?
C9 N5 H5A 109.0 . . ?
C10 N5 H5B 109.0 . . ?
C9 N5 H5B 109.0 . . ?
H5A N5 H5B 107.8 . . ?
C3 O1 C2 117.4(6) . . ?
C25 O3 C24 116.6(6) . . ?
C12 N1 C1 115.8(6) . . ?
C12 N1 C23 111.9(6) . . ?
C1 N1 C23 112.2(6) . . ?
C12 N1 H1 105.3 . . ?
C1 N1 H1 105.3 . . ?
C23 N1 H1 105.3 . . ?
C20 N4 C21 114.3(7) . . ?
C20 N4 H4A 108.7 . . ?
C21 N4 H4A 108.7 . . ?
C20 N4 H4B 108.7 . . ?
C21 N4 H4B 108.7 . . ?
H4A N4 H4B 107.6 . . ?
C33 N2 C11 110.7(6) . . ?
C33 N2 C22 108.4(6) . . ?
C11 N2 C22 110.2(6) . . ?
C14 O2 C13 115.2(6) . . ?
C30 C31 N3 112.2(6) . . ?
C30 C31 H31A 109.2 . . ?
N3 C31 H31A 109.2 . . ?
C30 C31 H31B 109.2 . . ?
N3 C31 H31B 109.2 . . ?
H31A C31 H31B 107.9 . . ?
C30 C25 C26 120.5(8) . . ?
C30 C25 O3 115.2(7) . . ?
C26 C25 O3 124.3(8) . . ?
N5 C10 C11 111.6(6) . . ?
N5 C10 H10A 109.3 . . ?
C11 C10 H10A 109.3 . . ?
N5 C10 H10B 109.3 . . ?
C11 C10 H10B 109.3 . . ?
H10A C10 H10B 108.0 . . ?
C18 C19 C14 118.4(7) . . ?
C18 C19 C20 120.2(7) . . ?
C14 C19 C20 121.4(6) . . ?
C6 C7 C8 121.7(9) . . ?
C6 C7 H7 119.1 . . ?
C8 C7 H7 119.1 . . ?
N2 C11 C10 109.6(6) . . ?
N2 C11 H11A 109.7 . . ?
C10 C11 H11A 109.7 . . ?
N2 C11 H11B 109.7 . . ?
C10 C11 H11B 109.7 . . ?
H11A C11 H11B 108.2 . . ?
C5 C4 C3 119.8(8) . . ?
C5 C4 H4 120.1 . . ?
C3 C4 H4 120.1 . . ?
C27 C26 C25 120.4(8) . . ?
C27 C26 H26 119.8 . . ?
C25 C26 H26 119.8 . . ?
C26 C27 C28 120.5(9) . . ?
C26 C27 H27 119.7 . . ?
C28 C27 H27 119.7 . . ?
N1 C1 C2 115.7(7) . . ?
N1 C1 H1A 108.3 . . ?
C2 C1 H1A 108.3 . . ?
N1 C1 H1B 108.3 . . ?
C2 C1 H1B 108.3 . . ?
H1A C1 H1B 107.4 . . ?
C17 C18 C19 122.0(8) . . ?
C17 C18 H18 119.0 . . ?
C19 C18 H18 119.0 . . ?
C15 C16 C17 121.4(8) . . ?
C15 C16 H16 119.3 . . ?
C17 C16 H16 119.3 . . ?
C22 C21 N4 113.4(7) . . ?
C22 C21 H21A 108.9 . . ?
N4 C21 H21A 108.9 . . ?
C22 C21 H21B 108.9 . . ?
N4 C21 H21B 108.9 . . ?
H21A C21 H21B 107.7 . . ?
C8 C9 N5 108.3(6) . . ?
C8 C9 H9A 110.0 . . ?
N5 C9 H9A 110.0 . . ?
C8 C9 H9B 110.0 . . ?
N5 C9 H9B 110.0 . . ?
H9A C9 H9B 108.4 . . ?
N3 C32 C33 112.6(6) . . ?
N3 C32 H32A 109.1 . . ?
C33 C32 H32A 109.1 . . ?
N3 C32 H32B 109.1 . . ?
C33 C32 H32B 109.1 . . ?
H32A C32 H32B 107.8 . . ?
O2 C14 C15 123.7(7) . . ?
O2 C14 C19 115.9(6) . . ?
C15 C14 C19 120.4(7) . . ?
O1 C2 C1 108.4(6) . . ?
O1 C2 H2A 110.0 . . ?
C1 C2 H2A 110.0 . . ?
O1 C2 H2B 110.0 . . ?
C1 C2 H2B 110.0 . . ?
H2A C2 H2B 108.4 . . ?
C24 C23 N1 112.3(6) . . ?
C24 C23 H23A 109.1 . . ?
N1 C23 H23A 109.1 . . ?
C24 C23 H23B 109.1 . . ?
N1 C23 H23B 109.1 . . ?
H23A C23 H23B 107.9 . . ?
C19 C20 N4 111.1(6) . . ?
C19 C20 H20A 109.4 . . ?
N4 C20 H20A 109.4 . . ?
C19 C20 H20B 109.4 . . ?
N4 C20 H20B 109.4 . . ?
H20A C20 H20B 108.0 . . ?
C16 C15 C14 119.2(7) . . ?
C16 C15 H15 120.4 . . ?
C14 C15 H15 120.4 . . ?
C4 C5 C6 120.9(8) . . ?
C4 C5 H5 119.6 . . ?
C6 C5 H5 119.6 . . ?
C7 C8 C3 119.0(8) . . ?
C7 C8 C9 120.3(8) . . ?
C3 C8 C9 120.7(7) . . ?
C25 C30 C29 118.6(8) . . ?
C25 C30 C31 122.7(7) . . ?
C29 C30 C31 118.6(7) . . ?
C7 C6 C5 118.6(8) . . ?
C7 C6 H6 120.7 . . ?
C5 C6 H6 120.7 . . ?
O1 C3 C4 123.5(8) . . ?
O1 C3 C8 116.6(7) . . ?
C4 C3 C8 119.9(8) . . ?
O2 C13 C12 107.9(6) . . ?
O2 C13 H13A 110.1 . . ?
C12 C13 H13A 110.1 . . ?
O2 C13 H13B 110.1 . . ?
C12 C13 H13B 110.1 . . ?
H13A C13 H13B 108.4 . . ?
O3 C24 C23 108.4(7) . . ?
O3 C24 H24A 110.0 . . ?
C23 C24 H24A 110.0 . . ?
O3 C24 H24B 110.0 . . ?
C23 C24 H24B 110.0 . . ?
H24A C24 H24B 108.4 . . ?
N1 C12 C13 108.4(6) . . ?
N1 C12 H12A 110.0 . . ?
C13 C12 H12A 110.0 . . ?
N1 C12 H12B 110.0 . . ?
C13 C12 H12B 110.0 . . ?
H12A C12 H12B 108.4 . . ?
N2 C22 C21 112.8(7) . . ?
N2 C22 H22A 109.0 . . ?
C21 C22 H22A 109.0 . . ?
N2 C22 H22B 109.0 . . ?
C21 C22 H22B 109.0 . . ?
H22A C22 H22B 107.8 . . ?
C28 C29 C30 120.0(9) . . ?
C28 C29 H29 120.0 . . ?
C30 C29 H29 120.0 . . ?
C27 C28 C29 119.9(9) . . ?
C27 C28 H28 120.1 . . ?
C29 C28 H28 120.1 . . ?
N2 C33 C32 113.1(6) . . ?
N2 C33 H33A 109.0 . . ?
C32 C33 H33A 109.0 . . ?
N2 C33 H33B 109.0 . . ?
C32 C33 H33B 109.0 . . ?
H33A C33 H33B 107.8 . . ?
C18 C17 C16 118.6(8) . . ?
C18 C17 H17 120.7 . . ?
C16 C17 H17 120.7 . . ?
OW1 OW1B OW1A 11(4) . . ?

loop_
_geom_bond_atom_site_label_1
_geom_bond_atom_site_label_2
_geom_bond_distance
_geom_bond_site_symmetry_2
_geom_bond_publ_flag
N3 C32 1.486(10) . ?
N3 C31 1.499(10) . ?
N3 H3A 0.9000 . ?
N3 H3B 0.9000 . ?
N5 C10 1.491(9) . ?
N5 C9 1.508(9) . ?
N5 H5A 0.9000 . ?
N5 H5B 0.9000 . ?
O1 C3 1.375(9) . ?
O1 C2 1.432(10) . ?
O3 C25 1.386(9) . ?
O3 C24 1.432(10) . ?
N1 C12 1.494(10) . ?
N1 C1 1.509(10) . ?
N1 C23 1.519(10) . ?
N1 H1 0.9100 . ?
N4 C20 1.503(10) . ?
N4 C21 1.511(10) . ?
N4 H4A 0.9000 . ?
N4 H4B 0.9000 . ?
N2 C33 1.462(10) . ?
N2 C11 1.476(9) . ?
N2 C22 1.479(10) . ?
O2 C14 1.386(8) . ?
O2 C13 1.428(9) . ?
C31 C30 1.492(11) . ?
C31 H31A 0.9700 . ?
C31 H31B 0.9700 . ?
C25 C30 1.378(12) . ?
C25 C26 1.382(12) . ?
C10 C11 1.517(11) . ?
C10 H10A 0.9700 . ?
C10 H10B 0.9700 . ?
C19 C18 1.383(10) . ?
C19 C14 1.407(10) . ?
C19 C20 1.503(11) . ?
C7 C6 1.381(12) . ?
C7 C8 1.387(12) . ?
C7 H7 0.9300 . ?
C11 H11A 0.9700 . ?
C11 H11B 0.9700 . ?
C4 C5 1.387(11) . ?
C4 C3 1.390(11) . ?
C4 H4 0.9300 . ?
C26 C27 1.368(12) . ?
C26 H26 0.9300 . ?
C27 C28 1.378(13) . ?
C27 H27 0.9300 . ?
C1 C2 1.520(11) . ?
C1 H1A 0.9700 . ?
C1 H1B 0.9700 . ?
C18 C17 1.381(12) . ?
C18 H18 0.9300 . ?
C16 C15 1.379(11) . ?
C16 C17 1.389(12) . ?
C16 H16 0.9300 . ?
C21 C22 1.504(11) . ?
C21 H21A 0.9700 . ?
C21 H21B 0.9700 . ?
C9 C8 1.503(11) . ?
C9 H9A 0.9700 . ?
C9 H9B 0.9700 . ?
C32 C33 1.519(12) . ?
C32 H32A 0.9700 . ?
C32 H32B 0.9700 . ?
C14 C15 1.393(10) . ?
C2 H2A 0.9700 . ?
C2 H2B 0.9700 . ?
C23 C24 1.515(11) . ?
C23 H23A 0.9700 . ?
C23 H23B 0.9700 . ?
C20 H20A 0.9700 . ?
C20 H20B 0.9700 . ?
C15 H15 0.9300 . ?
C5 C6 1.389(13) . ?
C5 H5 0.9300 . ?
C8 C3 1.398(12) . ?
C30 C29 1.416(12) . ?
C6 H6 0.9300 . ?
C13 C12 1.509(11) . ?
C13 H13A 0.9700 . ?
C13 H13B 0.9700 . ?
C24 H24A 0.9700 . ?
C24 H24B 0.9700 . ?
OW1 OW1B 0.97(4) . ?
C12 H12A 0.9700 . ?
C12 H12B 0.9700 . ?
C22 H22A 0.9700 . ?
C22 H22B 0.9700 . ?
C29 C28 1.381(13) . ?
C29 H29 0.9300 . ?
C28 H28 0.9300 . ?
C33 H33A 0.9700 . ?
C33 H33B 0.9700 . ?
C17 H17 0.9300 . ?
OW1B OW1A 1.17(4) . ?
I5 I5 1.090(3) 5_565 ?

loop_
_geom_torsion_atom_site_label_1
_geom_torsion_atom_site_label_2
_geom_torsion_atom_site_label_3
_geom_torsion_atom_site_label_4
_geom_torsion
_geom_torsion_site_symmetry_1
_geom_torsion_site_symmetry_2
_geom_torsion_site_symmetry_3
_geom_torsion_site_symmetry_4
_geom_torsion_publ_flag
C32 N3 C31 C30 172.0(7) . . . . ?
C24 O3 C25 C30 -172.2(7) . . . . ?
C24 O3 C25 C26 7.8(11) . . . . ?
C9 N5 C10 C11 -179.6(7) . . . . ?
C33 N2 C11 C10 163.3(7) . . . . ?
C22 N2 C11 C10 -76.8(8) . . . . ?
N5 C10 C11 N2 -158.2(7) . . . . ?
C30 C25 C26 C27 2.1(12) . . . . ?
O3 C25 C26 C27 -177.8(7) . . . . ?
C25 C26 C27 C28 -1.8(13) . . . . ?
C12 N1 C1 C2 70.3(9) . . . . ?
C23 N1 C1 C2 -59.8(9) . . . . ?
C14 C19 C18 C17 -0.1(12) . . . . ?
C20 C19 C18 C17 177.5(8) . . . . ?
C20 N4 C21 C22 -56.4(9) . . . . ?
C10 N5 C9 C8 -163.7(7) . . . . ?
C31 N3 C32 C33 178.3(6) . . . . ?
C13 O2 C14 C15 -6.9(10) . . . . ?
C13 O2 C14 C19 171.7(6) . . . . ?
C18 C19 C14 O2 180.0(7) . . . . ?
C20 C19 C14 O2 2.4(10) . . . . ?
C18 C19 C14 C15 -1.4(11) . . . . ?
C20 C19 C14 C15 -178.9(7) . . . . ?
C3 O1 C2 C1 -173.5(6) . . . . ?
N1 C1 C2 O1 -73.6(9) . . . . ?
C12 N1 C23 C24 75.4(8) . . . . ?
C1 N1 C23 C24 -152.5(7) . . . . ?
C18 C19 C20 N4 106.0(8) . . . . ?
C14 C19 C20 N4 -76.5(9) . . . . ?
C21 N4 C20 C19 -165.3(6) . . . . ?
C17 C16 C15 C14 -2.4(12) . . . . ?
O2 C14 C15 C16 -178.9(7) . . . . ?
C19 C14 C15 C16 2.6(11) . . . . ?
C3 C4 C5 C6 -0.3(12) . . . . ?
C6 C7 C8 C3 -1.8(13) . . . . ?
C6 C7 C8 C9 175.7(8) . . . . ?
N5 C9 C8 C7 -74.5(9) . . . . ?
N5 C9 C8 C3 102.9(9) . . . . ?
C26 C25 C30 C29 -1.4(12) . . . . ?
O3 C25 C30 C29 178.6(7) . . . . ?
C26 C25 C30 C31 -178.8(7) . . . . ?
O3 C25 C30 C31 1.2(11) . . . . ?
N3 C31 C30 C25 95.8(9) . . . . ?
N3 C31 C30 C29 -81.6(10) . . . . ?
C8 C7 C6 C5 3.0(13) . . . . ?
C4 C5 C6 C7 -1.9(13) . . . . ?
C2 O1 C3 C4 13.0(11) . . . . ?
C2 O1 C3 C8 -168.4(7) . . . . ?
C5 C4 C3 O1 -179.9(7) . . . . ?
C5 C4 C3 C8 1.6(12) . . . . ?
C7 C8 C3 O1 -179.2(7) . . . . ?
C9 C8 C3 O1 3.4(11) . . . . ?
C7 C8 C3 C4 -0.5(12) . . . . ?
C9 C8 C3 C4 -178.0(7) . . . . ?
C14 O2 C13 C12 -171.3(6) . . . . ?
C25 O3 C24 C23 -179.6(6) . . . . ?
N1 C23 C24 O3 -113.1(7) . . . . ?
C1 N1 C12 C13 69.3(8) . . . . ?
C23 N1 C12 C13 -160.4(6) . . . . ?
O2 C13 C12 N1 -179.8(6) . . . . ?
C33 N2 C22 C21 -90.4(8) . . . . ?
C11 N2 C22 C21 148.4(7) . . . . ?
N4 C21 C22 N2 -68.5(9) . . . . ?
C25 C30 C29 C28 0.4(13) . . . . ?
C31 C30 C29 C28 177.9(8) . . . . ?
C26 C27 C28 C29 0.8(14) . . . . ?
C30 C29 C28 C27 -0.1(14) . . . . ?
C11 N2 C33 C32 -72.5(8) . . . . ?
C22 N2 C33 C32 166.5(7) . . . . ?
N3 C32 C33 N2 -70.8(9) . . . . ?
C19 C18 C17 C16 0.3(13) . . . . ?
C15 C16 C17 C18 1.0(12) . . . . ?
